data_7701225
loop_
_publ_author_name
'Stein, Timo'
'Hoffmann, Frank'
'Fr\"oba, Michael'

_publ_section_title
;
 A new set of metal-organic frameworks synthesised from
 diisophthalate-based, 2'-phosphorus-substituted m-terphenyl linker
 molecules.
;
_journal_issue 40
_journal_name_full 'Dalton transactions (Cambridge, England : 2003)'
_journal_page_first 15127
_journal_page_last 15135
_journal_paper_doi 10.1039/c9dt03044a
_journal_volume 48
_journal_year 2019
_chemical_formula_moiety 'C28 H27 O9 P, 1.5(C2 H6 O)'
_chemical_formula_sum 'C31 H36 O10.5 P'
_chemical_formula_weight 607.57
_chemical_name_systematic
'(3,3??,5,5??-Tetramethoxycarbonyl-1,1?:3?,1??-terphen-2?-yl)dimethylphosphane oxide 1.5-ethanol solvate'
_space_group_crystal_system triclinic
_space_group_IT_number 2
_space_group_name_Hall '-P 1'
_space_group_name_H-M_alt 'P -1'
_symmetry_space_group_name_Hall '-P 1'
_symmetry_space_group_name_H-M 'P -1'
_atom_sites_solution_hydrogens mixed
_audit_creation_method SHELXL-2018/3
_audit_update_record
;
2019-07-24 deposited with the CCDC.    2019-08-14 downloaded from the CCDC.
;
_cell_angle_alpha 66.3180(10)
_cell_angle_beta 88.3110(10)
_cell_angle_gamma 82.6810(10)
_cell_formula_units_Z 2
_cell_length_a 10.5051(2)
_cell_length_b 12.1756(2)
_cell_length_c 12.9793(3)
_cell_measurement_reflns_used 9902
_cell_measurement_temperature 100(2)
_cell_measurement_theta_max 34.25
_cell_measurement_theta_min 2.50
_cell_volume 1507.51(5)
_computing_cell_refinement 'SAINT V8.34A (Bruker AXS Inc., 2013)'
_computing_data_collection 'APEX2 v.2014.1-1 (Bruker AXS Inc., 2014)'
_computing_data_reduction 'SAINT V8.34A (Bruker AXS Inc., 2013)'
_computing_structure_refinement 'SHELXL-2018/3 (Sheldrick, 2018)'
_computing_structure_solution 'SHELXS-2014/7 (Sheldrick, 2014)'
_diffrn_ambient_temperature 100(2)
_diffrn_measured_fraction_theta_full 0.997
_diffrn_measured_fraction_theta_max 0.972
_diffrn_measurement_device_type 'Bruker Smart APEX CCD area detector'
_diffrn_measurement_method '\w scans'
_diffrn_radiation_monochromator mirror
_diffrn_radiation_probe x-ray
_diffrn_radiation_source 'Incoatec microfocus'
_diffrn_radiation_type MoK\a
_diffrn_radiation_wavelength 0.71073
_diffrn_reflns_av_R_equivalents 0.0190
_diffrn_reflns_av_unetI/netI 0.0182
_diffrn_reflns_Laue_measured_fraction_full 0.997
_diffrn_reflns_Laue_measured_fraction_max 0.972
_diffrn_reflns_limit_h_max 16
_diffrn_reflns_limit_h_min -16
_diffrn_reflns_limit_k_max 18
_diffrn_reflns_limit_k_min -18
_diffrn_reflns_limit_l_max 19
_diffrn_reflns_limit_l_min -19
_diffrn_reflns_number 41778
_diffrn_reflns_point_group_measured_fraction_full 0.997
_diffrn_reflns_point_group_measured_fraction_max 0.972
_diffrn_reflns_theta_full 25.242
_diffrn_reflns_theta_max 33.000
_diffrn_reflns_theta_min 1.714
_exptl_absorpt_coefficient_mu 0.150
_exptl_absorpt_correction_T_max 0.7468
_exptl_absorpt_correction_T_min 0.7098
_exptl_absorpt_correction_type numerical
_exptl_absorpt_process_details 'SADABS-2012/1 (Bruker AXS Inc., 2012)'
_exptl_crystal_colour colorless
_exptl_crystal_density_diffrn 1.338
_exptl_crystal_description block
_exptl_crystal_F_000 642
_exptl_crystal_recrystallization_method 'Re-crystallisation from solvent: ethanol'
_exptl_crystal_size_max 0.14
_exptl_crystal_size_mid 0.14
_exptl_crystal_size_min 0.12
_refine_diff_density_max 0.554
_refine_diff_density_min -0.349
_refine_diff_density_rms 0.059
_refine_ls_extinction_method none
_refine_ls_goodness_of_fit_ref 1.038
_refine_ls_hydrogen_treatment mixed
_refine_ls_matrix_type full
_refine_ls_number_parameters 400
_refine_ls_number_reflns 11051
_refine_ls_number_restraints 5
_refine_ls_restrained_S_all 1.037
_refine_ls_R_factor_all 0.0425
_refine_ls_R_factor_gt 0.0382
_refine_ls_shift/su_max 0.000
_refine_ls_shift/su_mean 0.000
_refine_ls_structure_factor_coef Fsqd
_refine_ls_weighting_details 'w=1/[\s^2^(Fo^2^)+(0.0544P)^2^+0.6551P] where P=(Fo^2^+2Fc^2^)/3'
_refine_ls_weighting_scheme calc
_refine_ls_wR_factor_gt 0.1043
_refine_ls_wR_factor_ref 0.1081
_reflns_Friedel_coverage 0.000
_reflns_number_gt 9904
_reflns_number_total 11051
_reflns_threshold_expression 'I > 2\s(I)'
_cod_data_source_file c9dt03044a2.cif
_cod_data_source_block 3a
_cod_depositor_comments 'Adding full bibliography for 7701221--7701232.cif.'
_cod_original_formula_sum 'C31 H36 O10.50 P'
_cod_database_code 7701225
_shelx_shelxl_version_number 2018/3
_shelx_space_group_comment
;
The symmetry employed for this shelxl refinement is uniquely defined
by the following loop, which should always be used as a source of
symmetry information in preference to the above space-group names.
They are only intended as comments.
;
_shelx_estimated_absorpt_t_min 0.979
_shelx_estimated_absorpt_t_max 0.982

loop_
_space_group_symop_operation_xyz
'x, y, z'
'-x, -y, -z'

loop_
_atom_site_label
_atom_site_type_symbol
_atom_site_fract_x
_atom_site_fract_y
_atom_site_fract_z
_atom_site_U_iso_or_equiv
_atom_site_adp_type
_atom_site_occupancy
_atom_site_site_symmetry_order
_atom_site_calc_flag
_atom_site_refinement_flags_posn
_atom_site_refinement_flags_adp
_atom_site_refinement_flags_occupancy
C10 C 0.59836(8) 0.09560(8) 0.12833(7) 0.01218(14) Uani 1 1 d . . .
C11 C 0.47147(8) 0.07035(8) 0.14412(7) 0.01284(14) Uani 1 1 d . . .
H11 H 0.406238 0.128272 0.151404 0.015 Uiso 1 1 calc R U .
C12 C 0.44016(8) -0.04007(8) 0.14924(7) 0.01254(14) Uani 1 1 d . . .
C13 C 0.53446(9) -0.12477(8) 0.13632(7) 0.01315(14) Uani 1 1 d . . .
H13 H 0.512680 -0.199247 0.139043 0.016 Uiso 1 1 calc R U .
C14 C 0.66112(8) -0.09940(8) 0.11935(7) 0.01273(14) Uani 1 1 d . . .
C15 C 0.69287(8) 0.00999(8) 0.11555(7) 0.01314(14) Uani 1 1 d . . .
H15 H 0.779328 0.026602 0.104201 0.016 Uiso 1 1 calc R U .
C16 C 0.30506(9) -0.06841(8) 0.16424(7) 0.01378(15) Uani 1 1 d . . .
C17 C 0.08937(10) 0.00643(10) 0.17608(11) 0.0240(2) Uani 1 1 d . . .
H17A H 0.038885 0.075650 0.184511 0.036 Uiso 1 1 calc R U .
H17B H 0.081141 -0.067180 0.243404 0.036 Uiso 1 1 calc R U .
H17C H 0.057650 -0.002494 0.109956 0.036 Uiso 1 1 calc R U .
C18 C 0.75908(9) -0.19013(8) 0.10137(8) 0.01425(15) Uani 1 1 d . . .
C19 C 0.97938(10) -0.25788(10) 0.10232(10) 0.02309(19) Uani 1 1 d . . .
H19A H 1.063604 -0.234429 0.108952 0.035 Uiso 1 1 calc R U .
H19B H 0.971472 -0.263433 0.029573 0.035 Uiso 1 1 calc R U .
H19C H 0.970652 -0.336563 0.163188 0.035 Uiso 1 1 calc R U .
C20 C 0.60387(8) 0.26307(7) 0.19981(7) 0.01115(14) Uani 1 1 d . . .
C21 C 0.63225(8) 0.21471(8) 0.11764(7) 0.01188(14) Uani 1 1 d . . .
C22 C 0.69122(9) 0.28146(8) 0.01795(7) 0.01424(15) Uani 1 1 d . . .
H22 H 0.710997 0.247724 -0.035984 0.017 Uiso 1 1 calc R U .
C23 C 0.72130(9) 0.39622(8) -0.00341(8) 0.01506(15) Uani 1 1 d . . .
H23 H 0.765371 0.439028 -0.069602 0.018 Uiso 1 1 calc R U .
C24 C 0.68654(9) 0.44791(8) 0.07257(8) 0.01423(15) Uani 1 1 d . . .
H24 H 0.703479 0.527911 0.056442 0.017 Uiso 1 1 calc R U .
C25 C 0.62672(8) 0.38351(8) 0.17289(7) 0.01160(14) Uani 1 1 d . . .
C30 C 0.58505(8) 0.45226(7) 0.24297(7) 0.01167(14) Uani 1 1 d . . .
C31 C 0.45498(8) 0.47594(8) 0.26200(7) 0.01244(14) Uani 1 1 d . . .
H31 H 0.393211 0.443148 0.234463 0.015 Uiso 1 1 calc R U .
C32 C 0.41492(8) 0.54744(7) 0.32118(7) 0.01156(14) Uani 1 1 d . . .
C33 C 0.50468(8) 0.59464(8) 0.36343(7) 0.01166(14) Uani 1 1 d . . .
H33 H 0.477709 0.641772 0.405170 0.014 Uiso 1 1 calc R U .
C34 C 0.63451(8) 0.57186(7) 0.34371(7) 0.01126(14) Uani 1 1 d . . .
C35 C 0.67439(8) 0.50252(8) 0.28246(7) 0.01250(14) Uani 1 1 d . . .
H35 H 0.762863 0.489520 0.267607 0.015 Uiso 1 1 calc R U .
C36 C 0.27473(8) 0.57373(8) 0.33509(8) 0.01320(14) Uani 1 1 d . . .
C37 C 0.11577(9) 0.65827(10) 0.42256(9) 0.02079(18) Uani 1 1 d . . .
H37A H 0.107128 0.700197 0.473436 0.031 Uiso 1 1 calc R U .
H37B H 0.073228 0.585033 0.454573 0.031 Uiso 1 1 calc R U .
H37C H 0.075751 0.711702 0.349334 0.031 Uiso 1 1 calc R U .
C38 C 0.73503(8) 0.62193(8) 0.38416(7) 0.01322(14) Uani 1 1 d . . .
C39 C 0.78351(9) 0.72023(9) 0.49872(9) 0.01873(17) Uani 1 1 d . . .
H39A H 0.741476 0.757257 0.547468 0.028 Uiso 1 1 calc R U .
H39B H 0.823672 0.781204 0.436425 0.028 Uiso 1 1 calc R U .
H39C H 0.849324 0.654251 0.542373 0.028 Uiso 1 1 calc R U .
P40 P 0.55345(2) 0.16463(2) 0.33966(2) 0.01168(5) Uani 1 1 d . . .
C40 C 0.65495(10) 0.02232(9) 0.37935(8) 0.01893(17) Uani 1 1 d . . .
H40A H 0.743904 0.037218 0.360423 0.028 Uiso 1 1 calc R U .
H40B H 0.626371 -0.023082 0.338682 0.028 Uiso 1 1 calc R U .
H40C H 0.649751 -0.024552 0.460535 0.028 Uiso 1 1 calc R U .
C41 C 0.60267(10) 0.21441(9) 0.44413(8) 0.01834(17) Uani 1 1 d . . .
H41A H 0.691015 0.233718 0.430522 0.028 Uiso 1 1 calc R U .
H41B H 0.598165 0.149967 0.519236 0.028 Uiso 1 1 calc R U .
H41C H 0.545559 0.286587 0.439394 0.028 Uiso 1 1 calc R U .
C50 C 0.14827(12) 0.30733(12) 0.19420(12) 0.0333(3) Uani 1 1 d . . .
H50A H 0.170415 0.291197 0.126485 0.040 Uiso 1 1 calc R U .
H50B H 0.210068 0.358419 0.202425 0.040 Uiso 1 1 calc R U .
C51 C 0.01499(17) 0.37183(17) 0.18110(19) 0.0558(5) Uani 1 1 d . . .
H51A H 0.008494 0.446748 0.112819 0.084 Uiso 1 1 calc R U .
H51B H -0.004916 0.391118 0.246661 0.084 Uiso 1 1 calc R U .
H51C H -0.046015 0.319943 0.175236 0.084 Uiso 1 1 calc R U .
C60 C -0.03432(8) 0.05353(12) 0.50987(12) 0.0329(3) Uani 1 1 d D . .
H60A H -0.112389 0.029530 0.553556 0.039 Uiso 1 1 calc DR U .
H60B H 0.022493 0.077155 0.554913 0.039 Uiso 1 1 calc DR U .
O10 O 0.27293(7) -0.16479(6) 0.17594(6) 0.01882(13) Uani 1 1 d . . .
O11 O 0.22249(7) 0.02601(7) 0.16191(7) 0.02100(14) Uani 1 1 d . . .
O12 O 0.73268(7) -0.27340(6) 0.08142(6) 0.01876(13) Uani 1 1 d . . .
O13 O 0.87943(7) -0.16800(6) 0.11009(7) 0.01805(13) Uani 1 1 d . . .
O30 O 0.19273(7) 0.54974(7) 0.28651(7) 0.01914(14) Uani 1 1 d . . .
O31 O 0.25026(6) 0.62563(6) 0.40830(6) 0.01588(12) Uani 1 1 d . . .
O32 O 0.84587(7) 0.61692(8) 0.35718(7) 0.02242(15) Uani 1 1 d . . .
O33 O 0.68897(6) 0.67292(6) 0.45422(6) 0.01588(13) Uani 1 1 d . . .
O40 O 0.41362(7) 0.15109(7) 0.34561(6) 0.01906(13) Uani 1 1 d . . .
O51 O 0.15615(8) 0.19674(8) 0.29067(7) 0.02527(16) Uani 1 1 d . . .
H51 H 0.233494 0.171409 0.310344 0.038 Uiso 1 1 calc R U .
O61 O -0.06780(18) 0.14932(18) 0.41222(18) 0.0376(4) Uani 0.5 1 d . . P
H61 H -0.002029 0.168570 0.374056 0.056 Uiso 0.5 1 calc R U P
H61C H -0.05704(16) 0.12147(14) 0.4364(3) 0.030 Uiso 0.5 1 d D U P

loop_
_atom_site_aniso_label
_atom_site_aniso_U_11
_atom_site_aniso_U_22
_atom_site_aniso_U_33
_atom_site_aniso_U_23
_atom_site_aniso_U_13
_atom_site_aniso_U_12
C10 0.0151(3) 0.0113(3) 0.0123(3) -0.0066(3) 0.0008(3) -0.0032(3)
C11 0.0148(3) 0.0123(3) 0.0133(3) -0.0068(3) 0.0007(3) -0.0026(3)
C12 0.0144(3) 0.0119(3) 0.0126(3) -0.0057(3) 0.0010(3) -0.0036(3)
C13 0.0164(4) 0.0110(3) 0.0132(3) -0.0056(3) 0.0007(3) -0.0031(3)
C14 0.0152(3) 0.0110(3) 0.0130(3) -0.0059(3) 0.0006(3) -0.0017(3)
C15 0.0149(3) 0.0123(3) 0.0141(3) -0.0071(3) 0.0010(3) -0.0028(3)
C16 0.0156(4) 0.0143(4) 0.0130(3) -0.0067(3) 0.0013(3) -0.0036(3)
C17 0.0151(4) 0.0241(5) 0.0359(6) -0.0146(4) 0.0048(4) -0.0051(3)
C18 0.0162(4) 0.0118(3) 0.0148(4) -0.0055(3) 0.0010(3) -0.0012(3)
C19 0.0175(4) 0.0213(5) 0.0322(5) -0.0142(4) 0.0014(4) 0.0031(3)
C20 0.0117(3) 0.0110(3) 0.0120(3) -0.0059(3) 0.0007(3) -0.0020(2)
C21 0.0131(3) 0.0114(3) 0.0132(3) -0.0067(3) 0.0009(3) -0.0024(3)
C22 0.0173(4) 0.0145(4) 0.0133(3) -0.0076(3) 0.0027(3) -0.0039(3)
C23 0.0189(4) 0.0138(4) 0.0134(4) -0.0056(3) 0.0032(3) -0.0053(3)
C24 0.0178(4) 0.0117(3) 0.0146(4) -0.0062(3) 0.0020(3) -0.0044(3)
C25 0.0128(3) 0.0113(3) 0.0126(3) -0.0066(3) 0.0002(3) -0.0020(3)
C30 0.0130(3) 0.0105(3) 0.0128(3) -0.0061(3) 0.0003(3) -0.0017(3)
C31 0.0126(3) 0.0120(3) 0.0141(3) -0.0065(3) -0.0012(3) -0.0018(3)
C32 0.0104(3) 0.0112(3) 0.0136(3) -0.0056(3) -0.0005(3) -0.0013(2)
C33 0.0113(3) 0.0119(3) 0.0130(3) -0.0062(3) 0.0002(3) -0.0012(3)
C34 0.0108(3) 0.0118(3) 0.0130(3) -0.0066(3) 0.0003(3) -0.0025(2)
C35 0.0116(3) 0.0130(3) 0.0149(4) -0.0075(3) 0.0011(3) -0.0023(3)
C36 0.0112(3) 0.0122(3) 0.0159(4) -0.0055(3) -0.0006(3) -0.0005(3)
C37 0.0113(4) 0.0246(5) 0.0281(5) -0.0133(4) 0.0030(3) 0.0008(3)
C38 0.0129(3) 0.0143(4) 0.0148(4) -0.0079(3) 0.0003(3) -0.0030(3)
C39 0.0179(4) 0.0198(4) 0.0249(4) -0.0149(4) -0.0033(3) -0.0037(3)
P40 0.01241(10) 0.01214(10) 0.01098(9) -0.00512(7) 0.00130(7) -0.00191(7)
C40 0.0241(4) 0.0139(4) 0.0159(4) -0.0042(3) 0.0002(3) 0.0019(3)
C41 0.0249(4) 0.0180(4) 0.0128(4) -0.0068(3) -0.0015(3) -0.0026(3)
C50 0.0292(6) 0.0284(6) 0.0370(6) -0.0065(5) -0.0087(5) -0.0059(4)
C51 0.0406(8) 0.0433(9) 0.0751(13) -0.0190(9) -0.0242(8) 0.0144(7)
C60 0.0284(6) 0.0345(6) 0.0376(6) -0.0162(5) 0.0045(5) -0.0053(5)
O10 0.0198(3) 0.0159(3) 0.0242(3) -0.0104(3) 0.0046(3) -0.0074(2)
O11 0.0146(3) 0.0171(3) 0.0346(4) -0.0135(3) 0.0029(3) -0.0034(2)
O12 0.0221(3) 0.0134(3) 0.0238(3) -0.0106(3) 0.0017(3) -0.0027(2)
O13 0.0140(3) 0.0159(3) 0.0265(3) -0.0114(3) 0.0004(2) 0.0001(2)
O30 0.0125(3) 0.0220(3) 0.0268(4) -0.0138(3) -0.0038(3) -0.0013(2)
O31 0.0103(3) 0.0206(3) 0.0197(3) -0.0118(3) 0.0011(2) 0.0001(2)
O32 0.0126(3) 0.0364(4) 0.0291(4) -0.0232(3) 0.0043(3) -0.0080(3)
O33 0.0137(3) 0.0198(3) 0.0212(3) -0.0151(3) 0.0005(2) -0.0036(2)
O40 0.0146(3) 0.0260(4) 0.0168(3) -0.0081(3) 0.0032(2) -0.0056(2)
O51 0.0198(3) 0.0275(4) 0.0294(4) -0.0122(3) -0.0004(3) -0.0032(3)
O61 0.0256(8) 0.0325(9) 0.0410(10) -0.0021(8) 0.0102(8) -0.0006(7)

loop_
_atom_type_symbol
_atom_type_description
_atom_type_scat_dispersion_real
_atom_type_scat_dispersion_imag
_atom_type_scat_source
C C 0.0033 0.0016 'International Tables Vol C Tables 4.2.6.8 and 6.1.1.4'
H H 0.0000 0.0000 'International Tables Vol C Tables 4.2.6.8 and 6.1.1.4'
O O 0.0106 0.0060 'International Tables Vol C Tables 4.2.6.8 and 6.1.1.4'
P P 0.1023 0.0942 'International Tables Vol C Tables 4.2.6.8 and 6.1.1.4'

loop_
_geom_angle_atom_site_label_1
_geom_angle_atom_site_label_2
_geom_angle_atom_site_label_3
_geom_angle
_geom_angle_site_symmetry_1
_geom_angle_site_symmetry_3
C11 C10 C15 119.08(8) . .
C11 C10 C21 120.81(8) . .
C15 C10 C21 119.99(8) . .
C10 C11 C12 120.18(8) . .
C10 C11 H11 119.9 . .
C12 C11 H11 119.9 . .
C13 C12 C11 120.48(8) . .
C13 C12 C16 118.27(8) . .
C11 C12 C16 121.21(8) . .
C12 C13 C14 119.52(8) . .
C12 C13 H13 120.2 . .
C14 C13 H13 120.2 . .
C15 C14 C13 120.12(8) . .
C15 C14 C18 121.67(8) . .
C13 C14 C18 118.18(8) . .
C14 C15 C10 120.61(8) . .
C14 C15 H15 119.7 . .
C10 C15 H15 119.7 . .
O10 C16 O11 123.66(8) . .
O10 C16 C12 124.32(8) . .
O11 C16 C12 112.02(7) . .
O11 C17 H17A 109.5 . .
O11 C17 H17B 109.5 . .
H17A C17 H17B 109.5 . .
O11 C17 H17C 109.5 . .
H17A C17 H17C 109.5 . .
H17B C17 H17C 109.5 . .
O12 C18 O13 124.15(8) . .
O12 C18 C14 123.81(8) . .
O13 C18 C14 112.04(7) . .
O13 C19 H19A 109.5 . .
O13 C19 H19B 109.5 . .
H19A C19 H19B 109.5 . .
O13 C19 H19C 109.5 . .
H19A C19 H19C 109.5 . .
H19B C19 H19C 109.5 . .
C25 C20 C21 117.83(7) . .
C25 C20 P40 122.58(6) . .
C21 C20 P40 119.36(6) . .
C22 C21 C20 120.19(8) . .
C22 C21 C10 116.07(7) . .
C20 C21 C10 123.70(7) . .
C23 C22 C21 121.00(8) . .
C23 C22 H22 119.5 . .
C21 C22 H22 119.5 . .
C24 C23 C22 119.49(8) . .
C24 C23 H23 120.3 . .
C22 C23 H23 120.3 . .
C23 C24 C25 120.75(8) . .
C23 C24 H24 119.6 . .
C25 C24 H24 119.6 . .
C24 C25 C20 120.43(8) . .
C24 C25 C30 115.50(7) . .
C20 C25 C30 124.00(7) . .
C35 C30 C31 119.05(8) . .
C35 C30 C25 120.34(7) . .
C31 C30 C25 120.39(7) . .
C30 C31 C32 120.53(8) . .
C30 C31 H31 119.7 . .
C32 C31 H31 119.7 . .
C33 C32 C31 120.31(8) . .
C33 C32 C36 121.44(8) . .
C31 C32 C36 118.23(7) . .
C32 C33 C34 119.21(8) . .
C32 C33 H33 120.4 . .
C34 C33 H33 120.4 . .
C33 C34 C35 120.50(7) . .
C33 C34 C38 121.93(7) . .
C35 C34 C38 117.56(7) . .
C30 C35 C34 120.36(8) . .
C30 C35 H35 119.8 . .
C34 C35 H35 119.8 . .
O30 C36 O31 124.21(8) . .
O30 C36 C32 123.73(8) . .
O31 C36 C32 112.06(7) . .
O31 C37 H37A 109.5 . .
O31 C37 H37B 109.5 . .
H37A C37 H37B 109.5 . .
O31 C37 H37C 109.5 . .
H37A C37 H37C 109.5 . .
H37B C37 H37C 109.5 . .
O32 C38 O33 123.68(8) . .
O32 C38 C34 123.78(8) . .
O33 C38 C34 112.54(7) . .
O33 C39 H39A 109.5 . .
O33 C39 H39B 109.5 . .
H39A C39 H39B 109.5 . .
O33 C39 H39C 109.5 . .
H39A C39 H39C 109.5 . .
H39B C39 H39C 109.5 . .
O40 P40 C40 112.85(5) . .
O40 P40 C41 111.93(5) . .
C40 P40 C41 100.63(5) . .
O40 P40 C20 113.94(4) . .
C40 P40 C20 106.49(4) . .
C41 P40 C20 110.08(4) . .
P40 C40 H40A 109.5 . .
P40 C40 H40B 109.5 . .
H40A C40 H40B 109.5 . .
P40 C40 H40C 109.5 . .
H40A C40 H40C 109.5 . .
H40B C40 H40C 109.5 . .
P40 C41 H41A 109.5 . .
P40 C41 H41B 109.5 . .
H41A C41 H41B 109.5 . .
P40 C41 H41C 109.5 . .
H41A C41 H41C 109.5 . .
H41B C41 H41C 109.5 . .
O51 C50 C51 109.38(13) . .
O51 C50 H50A 109.8 . .
C51 C50 H50A 109.8 . .
O51 C50 H50B 109.8 . .
C51 C50 H50B 109.8 . .
H50A C50 H50B 108.2 . .
C50 C51 H51A 109.5 . .
C50 C51 H51B 109.5 . .
H51A C51 H51B 109.5 . .
C50 C51 H51C 109.5 . .
H51A C51 H51C 109.5 . .
H51B C51 H51C 109.5 . .
O61 C60 C60 111.90(18) . 2_556
O61 C60 H60A 109.2 . .
C60 C60 H60A 109.2 2_556 .
O61 C60 H60B 109.2 . .
C60 C60 H60B 109.2 2_556 .
H60A C60 H60B 107.9 . .
O61 C60 H61C 2.7(2) . .
C60 C60 H61C 109.24(11) 2_556 .
H60A C60 H61C 110.6 . .
H60B C60 H61C 110.6 . .
C16 O11 C17 115.74(8) . .
C18 O13 C19 114.93(8) . .
C36 O31 C37 115.09(7) . .
C38 O33 C39 114.91(7) . .
C50 O51 H51 109.5 . .
C60 O61 H61 109.5 . .
C60 O61 H61C 7.2(7) . .
H61 O61 H61C 105.4 . .

loop_
_geom_bond_atom_site_label_1
_geom_bond_atom_site_label_2
_geom_bond_distance
_geom_bond_site_symmetry_2
C10 C11 1.3968(12) .
C10 C15 1.4019(12) .
C10 C21 1.4888(11) .
C11 C12 1.3999(12) .
C11 H11 0.9500 .
C12 C13 1.3935(12) .
C12 C16 1.4919(12) .
C13 C14 1.3954(12) .
C13 H13 0.9500 .
C14 C15 1.3953(12) .
C14 C18 1.4956(12) .
C15 H15 0.9500 .
C16 O10 1.2120(11) .
C16 O11 1.3396(11) .
C17 O11 1.4425(12) .
C17 H17A 0.9800 .
C17 H17B 0.9800 .
C17 H17C 0.9800 .
C18 O12 1.2078(11) .
C18 O13 1.3430(11) .
C19 O13 1.4491(12) .
C19 H19A 0.9800 .
C19 H19B 0.9800 .
C19 H19C 0.9800 .
C20 C25 1.4154(11) .
C20 C21 1.4192(11) .
C20 P40 1.8356(9) .
C21 C22 1.3981(12) .
C22 C23 1.3875(12) .
C22 H22 0.9500 .
C23 C24 1.3859(12) .
C23 H23 0.9500 .
C24 C25 1.4008(12) .
C24 H24 0.9500 .
C25 C30 1.4880(11) .
C30 C35 1.3945(12) .
C30 C31 1.3958(12) .
C31 C32 1.3964(12) .
C31 H31 0.9500 .
C32 C33 1.3935(11) .
C32 C36 1.4881(12) .
C33 C34 1.3938(11) .
C33 H33 0.9500 .
C34 C35 1.3963(11) .
C34 C38 1.4888(12) .
C35 H35 0.9500 .
C36 O30 1.2120(11) .
C36 O31 1.3397(11) .
C37 O31 1.4453(11) .
C37 H37A 0.9800 .
C37 H37B 0.9800 .
C37 H37C 0.9800 .
C38 O32 1.2071(11) .
C38 O33 1.3407(11) .
C39 O33 1.4487(11) .
C39 H39A 0.9800 .
C39 H39B 0.9800 .
C39 H39C 0.9800 .
P40 O40 1.4952(7) .
P40 C40 1.8026(10) .
P40 C41 1.8041(10) .
C40 H40A 0.9800 .
C40 H40B 0.9800 .
C40 H40C 0.9800 .
C41 H41A 0.9800 .
C41 H41B 0.9800 .
C41 H41C 0.9800 .
C50 O51 1.4182(16) .
C50 C51 1.494(2) .
C50 H50A 0.9900 .
C50 H50B 0.9900 .
C51 H51A 0.9800 .
C51 H51B 0.9800 .
C51 H51C 0.9800 .
C60 O61 1.351(2) .
C60 C60 1.517(3) 2_556
C60 H60A 0.9900 .
C60 H60B 0.9900 .
C60 H61C 0.9900(10) .
O51 H51 0.8400 .
O61 H61 0.8400 .
O61 H61C 0.365(2) .

loop_
_geom_torsion_atom_site_label_1
_geom_torsion_atom_site_label_2
_geom_torsion_atom_site_label_3
_geom_torsion_atom_site_label_4
_geom_torsion
C15 C10 C11 C12 1.24(13)
C21 C10 C11 C12 177.28(8)
C10 C11 C12 C13 -1.35(13)
C10 C11 C12 C16 -179.03(8)
C11 C12 C13 C14 0.67(13)
C16 C12 C13 C14 178.42(8)
C12 C13 C14 C15 0.09(13)
C12 C13 C14 C18 -177.69(8)
C13 C14 C15 C10 -0.19(13)
C18 C14 C15 C10 177.51(8)
C11 C10 C15 C14 -0.47(13)
C21 C10 C15 C14 -176.55(8)
C13 C12 C16 O10 6.83(13)
C11 C12 C16 O10 -175.44(9)
C13 C12 C16 O11 -172.41(8)
C11 C12 C16 O11 5.32(12)
C15 C14 C18 O12 -164.51(9)
C13 C14 C18 O12 13.23(14)
C15 C14 C18 O13 15.52(12)
C13 C14 C18 O13 -166.74(8)
C25 C20 C21 C22 5.44(12)
P40 C20 C21 C22 -169.15(7)
C25 C20 C21 C10 -172.18(8)
P40 C20 C21 C10 13.23(11)
C11 C10 C21 C22 -121.28(9)
C15 C10 C21 C22 54.73(11)
C11 C10 C21 C20 56.43(12)
C15 C10 C21 C20 -127.56(9)
C20 C21 C22 C23 -0.96(13)
C10 C21 C22 C23 176.83(8)
C21 C22 C23 C24 -3.29(14)
C22 C23 C24 C25 2.90(14)
C23 C24 C25 C20 1.73(13)
C23 C24 C25 C30 -175.40(8)
C21 C20 C25 C24 -5.82(12)
P40 C20 C25 C24 168.58(7)
C21 C20 C25 C30 171.05(8)
P40 C20 C25 C30 -14.54(12)
C24 C25 C30 C35 -58.96(11)
C20 C25 C30 C35 124.02(9)
C24 C25 C30 C31 115.60(9)
C20 C25 C30 C31 -61.41(12)
C35 C30 C31 C32 -0.95(13)
C25 C30 C31 C32 -175.58(8)
C30 C31 C32 C33 -0.94(13)
C30 C31 C32 C36 177.63(8)
C31 C32 C33 C34 1.43(13)
C36 C32 C33 C34 -177.09(8)
C32 C33 C34 C35 -0.05(13)
C32 C33 C34 C38 178.55(8)
C31 C30 C35 C34 2.33(13)
C25 C30 C35 C34 176.96(8)
C33 C34 C35 C30 -1.84(13)
C38 C34 C35 C30 179.49(8)
C33 C32 C36 O30 168.95(9)
C31 C32 C36 O30 -9.60(13)
C33 C32 C36 O31 -11.72(12)
C31 C32 C36 O31 169.73(8)
C33 C34 C38 O32 -170.49(9)
C35 C34 C38 O32 8.15(14)
C33 C34 C38 O33 9.71(12)
C35 C34 C38 O33 -171.64(8)
C25 C20 P40 O40 102.55(8)
C21 C20 P40 O40 -83.13(8)
C25 C20 P40 C40 -132.39(7)
C21 C20 P40 C40 41.94(8)
C25 C20 P40 C41 -24.14(8)
C21 C20 P40 C41 150.18(7)
O10 C16 O11 C17 0.90(14)
C12 C16 O11 C17 -179.86(8)
O12 C18 O13 C19 -4.57(14)
C14 C18 O13 C19 175.40(8)
O30 C36 O31 C37 -3.08(13)
C32 C36 O31 C37 177.59(8)
O32 C38 O33 C39 -1.43(13)
C34 C38 O33 C39 178.36(8)
